data_8104374
loop_
_publ_author_name
'von Schnering, H.G.'
'Somer, M.'
'Walz, L.'
'Blase, W.'
'Peters, K.'
'Cordier, G.'

_publ_section_title
;
 Crystal structure of potassium catena-di-mue-arsenidoaluminate
 di-mue-arsenido-bis(arsenidoaluminate)
;
_journal_name_full 'Zeitschrift fuer Kristallographie (149,1979-)'
_journal_page_first 299
_journal_page_last 300
_journal_volume 193
_journal_year 1990
_chemical_formula_sum 'Al4 As8 K12'
_chemical_name_systematic 'K12 (Al As)2 As2 (Al2 As4)'
_space_group_IT_number 2
_symmetry_space_group_name_Hall '-P 1'
_symmetry_space_group_name_H-M 'P -1'
_cell_angle_alpha 72.4
_cell_angle_beta 73.05
_cell_angle_gamma 71.63
_cell_formula_units_Z 2
_cell_length_a 9.0615
_cell_length_b 12.1638
_cell_length_c 15.5695
_cell_volume 1515.449
_citation_journal_id_ASTM ZEKRDZ
_cod_data_source_file vonSchnering_ZEKRDZ_1990_1416.cif
_cod_data_source_block Al4As8K12
_cod_database_code 8104374

loop_
_symmetry_equiv_pos_as_xyz
x,y,z
-x,-y,-z

loop_
_atom_site_label
_atom_site_type_symbol
_atom_site_fract_x
_atom_site_fract_y
_atom_site_fract_z
_atom_site_occupancy
_atom_site_U_iso_or_equiv
K2 K+1 0.82353 0.39946 0.69314 1 0.0
K12 K+1 0.81791 0.6289 0.97563 1 0.0
Al1 Al+3 1.15662 0.38872 0.50971 1 0.0
K8 K+1 0.48086 0.57353 0.84078 1 0.0
K10 K+1 0.51287 0.37755 0.58471 1 0.0
K5 K+1 1.16324 0.42669 0.75679 1 0.0
Al2 Al+3 0.4064 1.14238 0.50887 1 0.0
K6 K+1 -0.0183 1.10758 0.58659 1 0.0
K3 K+1 0.80646 0.75928 0.68307 1 0.0
K7 K+1 0.54318 1.07683 0.74548 1 0.0
As6 As-3 0.49204 0.29182 0.84025 1 0.0
As8 As-3 0.36818 0.86674 0.9053 1 0.0
K11 K+1 0.32184 1.0822 1.02155 1 0.0
Al3 Al+3 0.14826 0.78007 0.9232 1 0.0
As7 As-3 0.84499 0.37031 0.93113 1 0.0
As4 As-3 1.09399 0.59093 0.54106 1 0.0
K9 K+1 0.02786 1.09908 0.85062 1 0.0
K1 K+1 0.34423 0.91701 0.6919 1 0.0
As5 As-3 -0.01027 0.83137 0.81522 1 0.0
As1 As-3 0.217 1.21814 0.64509 1 0.0
As3 As-3 0.58766 0.66085 0.60657 1 0.0
K4 K+1 0.21718 0.75267 0.61663 1 0.0
Al4 Al+3 0.64199 0.26847 0.94576 1 0.0
As2 As-3 0.32578 0.988 0.46073 1 0.0
